data_4337615
loop_
_publ_author_name
'Esteban, Jordi'
'Font-Bardia, Merc\`e'
'Costa, Jos\'e S\'anchez'
'Teat, Simon J.'
'Escuer, Albert'

_publ_section_title
;
 New topologies in pentanuclear nickel/oximato clusters: structural and
 magnetic characterization.
;
_journal_issue 6
_journal_name_full 'Inorganic chemistry'
_journal_page_first 3194
_journal_page_last 3203
_journal_paper_doi 10.1021/ic500057j
_journal_volume 53
_journal_year 2014
_chemical_formula_moiety '2(C31 H45 Br3 N9 Ni5 O13), 3(C H4 O), H2 O'
_chemical_formula_sum 'C65 H104 Br6 N18 Ni10 O30'
_chemical_formula_weight 2684.22
_chemical_name_systematic
;
 ?
;
_space_group_IT_number 148
_symmetry_cell_setting trigonal
_symmetry_space_group_name_Hall '-R 3'
_symmetry_space_group_name_H-M 'R -3 :H'
_atom_sites_solution_hydrogens geom
_atom_sites_solution_primary direct
_atom_sites_solution_secondary difmap
_audit_creation_method SHELXL-97
_cell_angle_alpha 90.00
_cell_angle_beta 90.00
_cell_angle_gamma 120.00
_cell_formula_units_Z 3
_cell_length_a 15.210(7)
_cell_length_b 15.210(7)
_cell_length_c 40.38(2)
_cell_measurement_reflns_used 4872
_cell_measurement_temperature 105(2)
_cell_measurement_theta_max 31
_cell_measurement_theta_min 3
_cell_volume 8090(7)
_computing_cell_refinement AUTOMAR
_computing_data_collection MARXDS
_computing_data_reduction MARSCALE
_computing_molecular_graphics 'ORTEP (Brueggermann and Smith, 1990)'
_computing_publication_material 'PLATON (Spek, 1990)'
_computing_structure_refinement 'SHELXL-97 (Sheldrick, 1997)'
_computing_structure_solution 'SHELXS-97 (Sheldrick, 1997)'
_diffrn_ambient_temperature 105(2)
_diffrn_measured_fraction_theta_full 0.999
_diffrn_measured_fraction_theta_max 0.865
_diffrn_measurement_device_type 'MAR345 with image plate detector'
_diffrn_measurement_method 'phi scan'
_diffrn_radiation_monochromator graphite
_diffrn_radiation_source 'fine-focus sealed tube'
_diffrn_radiation_type MoK\a
_diffrn_radiation_wavelength 0.71073
_diffrn_reflns_av_R_equivalents 0.0928
_diffrn_reflns_av_sigmaI/netI 0.0480
_diffrn_reflns_limit_h_max 20
_diffrn_reflns_limit_h_min -22
_diffrn_reflns_limit_k_max 22
_diffrn_reflns_limit_k_min -22
_diffrn_reflns_limit_l_max 58
_diffrn_reflns_limit_l_min -58
_diffrn_reflns_number 27340
_diffrn_reflns_theta_full 25.00
_diffrn_reflns_theta_max 32.25
_diffrn_reflns_theta_min 1.51
_exptl_absorpt_coefficient_mu 3.999
_exptl_absorpt_correction_T_max 0.66
_exptl_absorpt_correction_T_min 0.62
_exptl_absorpt_correction_type empirical
_exptl_absorpt_process_details sadabs
_exptl_crystal_density_diffrn 1.653
_exptl_crystal_density_method 'not measured'
_exptl_crystal_description prism
_exptl_crystal_F_000 4050
_exptl_crystal_size_max 0.2
_exptl_crystal_size_mid 0.1
_exptl_crystal_size_min 0.1
_refine_diff_density_max 0.987
_refine_diff_density_min -0.509
_refine_diff_density_rms 0.094
_refine_ls_extinction_coef 0.00089(8)
_refine_ls_extinction_expression Fc^*^=kFc[1+0.001xFc^2^\l^3^/sin(2\q)]^-1/4^
_refine_ls_extinction_method SHELXL
_refine_ls_goodness_of_fit_ref 1.109
_refine_ls_hydrogen_treatment mixed
_refine_ls_matrix_type full
_refine_ls_number_parameters 208
_refine_ls_number_reflns 5531
_refine_ls_number_restraints 5
_refine_ls_restrained_S_all 1.119
_refine_ls_R_factor_all 0.0648
_refine_ls_R_factor_gt 0.0517
_refine_ls_shift/su_max 0.001
_refine_ls_shift/su_mean 0.000
_refine_ls_structure_factor_coef Fsqd
_refine_ls_weighting_details 'calc w=1/[\s^2^(Fo^2^)+(0.0668P)^2^+10.4331P] where P=(Fo^2^+2Fc^2^)/3'
_refine_ls_weighting_scheme calc
_refine_ls_wR_factor_gt 0.1441
_refine_ls_wR_factor_ref 0.1534
_reflns_number_gt 4439
_reflns_number_total 5531
_reflns_threshold_expression >2sigma(I)
_cod_data_source_file ic500057j_si_001.cif
_cod_data_source_block joom65a
_cod_depositor_comments
;
The following automatic conversions were performed:

'_symmetry_cell_setting' value 'Trigonal' changed to 'trigonal'
according to
/usr/data/users/saulius/crontab/automatic-downloads/current/ACS/lib/dictionaries/cif_core.dic
dictionary named 'cif_core.dic' version 2.4.2 from 2011-04-26.

Automatic conversion script
Id: cif_fix_values 2281 2013-09-26 08:29:07Z andrius 
;
_cod_original_sg_symbol_H-M R-3
_cod_database_code 4337615

loop_
_symmetry_equiv_pos_as_xyz
'x, y, z'
'-y, x-y, z'
'-x+y, -x, z'
'x+2/3, y+1/3, z+1/3'
'-y+2/3, x-y+1/3, z+1/3'
'-x+y+2/3, -x+1/3, z+1/3'
'x+1/3, y+2/3, z+2/3'
'-y+1/3, x-y+2/3, z+2/3'
'-x+y+1/3, -x+2/3, z+2/3'
'-x, -y, -z'
'y, -x+y, -z'
'x-y, x, -z'
'-x+2/3, -y+1/3, -z+1/3'
'y+2/3, -x+y+1/3, -z+1/3'
'x-y+2/3, x+1/3, -z+1/3'
'-x+1/3, -y+2/3, -z+2/3'
'y+1/3, -x+y+2/3, -z+2/3'
'x-y+1/3, x+2/3, -z+2/3'

loop_
_atom_site_label
_atom_site_type_symbol
_atom_site_fract_x
_atom_site_fract_y
_atom_site_fract_z
_atom_site_U_iso_or_equiv
_atom_site_adp_type
_atom_site_occupancy
_atom_site_symmetry_multiplicity
_atom_site_calc_flag
_atom_site_refinement_flags
Br1 Br 0.39891(4) 0.92497(3) -0.118967(10) 0.07363(16) Uani 1 1 d U
Ni2 Ni 0.3333 0.6667 0.065550(16) 0.04764(17) Uani 1 3 d S
Ni1 Ni 0.3333 0.6667 -0.022564(15) 0.04480(17) Uani 1 3 d S
Ni3 Ni 0.42819(3) 0.79847(3) -0.084496(10) 0.05278(14) Uani 1 1 d U
O1 O 0.36679(16) 0.57158(16) 0.00532(5) 0.0488(5) Uani 1 1 d .
O2 O 0.30219(17) 0.75062(17) -0.05524(5) 0.0485(5) Uani 1 1 d .
O3 O 0.3333 0.6667 -0.11012(9) 0.0492(8) Uani 1 3 d S
O4 O 0.5153(2) 0.9123(2) -0.05034(7) 0.0723(7) Uani 1 1 d U
H4O H 0.4975 0.8946 -0.0283 0.108 Uiso 1 1 calc R
O5 O 0.5553(2) 0.8259(2) -0.11123(7) 0.0693(7) Uani 1 1 d D
H5O H 0.549(4) 0.7628(16) -0.1119(12) 0.083 Uiso 1 1 d D
N1 N 0.2456(2) 0.5340(2) 0.09401(7) 0.0546(6) Uani 1 1 d .
N2 N 0.3336(2) 0.55785(19) 0.03593(6) 0.0484(5) Uani 1 1 d .
N3 N 0.2696(3) 0.3105(3) 0.01516(10) 0.0840(10) Uani 1 1 d .
C1 C 0.2029(3) 0.5258(3) 0.12375(9) 0.0612(8) Uani 1 1 d .
H1 H 0.2035 0.5824 0.1328 0.073 Uiso 1 1 calc R
C2 C 0.1577(3) 0.4354(3) 0.14153(10) 0.0651(9) Uani 1 1 d .
H2 H 0.1264 0.4313 0.1617 0.078 Uiso 1 1 calc R
C3 C 0.1595(3) 0.3520(3) 0.12913(10) 0.0712(10) Uani 1 1 d .
H3 H 0.1310 0.2913 0.1409 0.085 Uiso 1 1 calc R
C4 C 0.2041(3) 0.3605(3) 0.09928(10) 0.0664(9) Uani 1 1 d .
H4 H 0.2069 0.3054 0.0905 0.080 Uiso 1 1 calc R
C5 C 0.2464(3) 0.4530(3) 0.08135(8) 0.0535(7) Uani 1 1 d .
C6 C 0.2914(3) 0.4660(3) 0.04849(8) 0.0547(7) Uani 1 1 d .
C7 C 0.2807(3) 0.3822(3) 0.03018(10) 0.0628(8) Uani 1 1 d .
C8 C 0.2780(3) 0.8223(3) -0.04234(9) 0.0621(8) Uani 1 1 d .
H8A H 0.2652 0.8559 -0.0602 0.093 Uiso 1 1 calc R
H8B H 0.3338 0.8715 -0.0293 0.093 Uiso 1 1 calc R
H8C H 0.2186 0.7882 -0.0287 0.093 Uiso 1 1 calc R
C9 C 0.3333 0.6667 -0.14561(15) 0.0656(15) Uani 1 3 d S
H9A H 0.2854 0.6001 -0.1535 0.098 Uiso 0.33 1 calc PR
H9B H 0.3999 0.6853 -0.1535 0.098 Uiso 0.33 1 calc PR
H9C H 0.3147 0.7146 -0.1535 0.098 Uiso 0.33 1 calc PR
C10 C 0.5954(4) 1.0102(3) -0.05518(12) 0.0788(11) Uani 1 1 d .
H10A H 0.6190 1.0431 -0.0341 0.118 Uiso 1 1 calc R
H10B H 0.5729 1.0477 -0.0684 0.118 Uiso 1 1 calc R
H10C H 0.6497 1.0075 -0.0664 0.118 Uiso 1 1 calc R
C11 C 0.5920(4) 0.8799(4) -0.14193(14) 0.0908(14) Uani 1 1 d .
H11A H 0.6530 0.8803 -0.1483 0.136 Uiso 1 1 calc R
H11B H 0.6061 0.9484 -0.1392 0.136 Uiso 1 1 calc R
H11C H 0.5414 0.8469 -0.1588 0.136 Uiso 1 1 calc R
O1W O 0.1862(8) 0.0988(9) 0.0912(3) 0.151(4) Uani 0.50 1 d PD
C1W C 0.1005(12) 0.1061(16) 0.1022(4) 0.172(8) Uani 0.50 1 d PD
O2W O 0.0000 0.0000 0.0000 0.084(2) Uani 1 6 d S

loop_
_atom_site_aniso_label
_atom_site_aniso_U_11
_atom_site_aniso_U_22
_atom_site_aniso_U_33
_atom_site_aniso_U_23
_atom_site_aniso_U_13
_atom_site_aniso_U_12
Br1 0.0850(3) 0.0735(3) 0.0625(3) 0.01080(18) 0.00471(18) 0.0397(2)
Ni2 0.0516(2) 0.0516(2) 0.0396(3) 0.000 0.000 0.02582(12)
Ni1 0.0482(2) 0.0482(2) 0.0379(3) 0.000 0.000 0.02412(11)
Ni3 0.0564(2) 0.0551(2) 0.0445(2) 0.00187(16) 0.00230(16) 0.02614(19)
O1 0.0531(11) 0.0542(11) 0.0421(10) -0.0004(8) 0.0008(8) 0.0291(9)
O2 0.0535(11) 0.0518(11) 0.0420(10) 0.0019(8) -0.0004(8) 0.0277(9)
O3 0.0525(12) 0.0525(12) 0.0427(17) 0.000 0.000 0.0262(6)
O4 0.0807(18) 0.0635(14) 0.0517(13) -0.0016(9) 0.0012(11) 0.0202(12)
O5 0.0698(16) 0.0717(16) 0.0628(15) 0.0059(13) 0.0102(12) 0.0326(14)
N1 0.0571(14) 0.0608(15) 0.0468(13) 0.0022(11) -0.0014(11) 0.0301(13)
N2 0.0533(13) 0.0506(13) 0.0420(12) 0.0018(10) -0.0006(10) 0.0266(11)
N3 0.097(3) 0.083(2) 0.078(2) -0.004(2) -0.002(2) 0.049(2)
C1 0.066(2) 0.066(2) 0.0493(16) 0.0015(15) 0.0014(15) 0.0312(17)
C2 0.067(2) 0.072(2) 0.0530(18) 0.0048(16) 0.0025(15) 0.0328(18)
C3 0.074(2) 0.069(2) 0.064(2) 0.0115(18) 0.0070(18) 0.0298(19)
C4 0.074(2) 0.065(2) 0.060(2) 0.0070(16) 0.0031(17) 0.0346(18)
C5 0.0542(16) 0.0556(16) 0.0502(16) 0.0034(13) 0.0003(13) 0.0269(14)
C6 0.0581(17) 0.0552(17) 0.0509(16) 0.0003(13) -0.0005(13) 0.0285(14)
C7 0.071(2) 0.064(2) 0.0594(19) 0.0028(16) 0.0004(16) 0.0376(18)
C8 0.072(2) 0.066(2) 0.0551(18) 0.0010(15) 0.0027(16) 0.0393(18)
C9 0.073(2) 0.073(2) 0.051(3) 0.000 0.000 0.0363(12)
C10 0.084(3) 0.065(2) 0.077(3) -0.001(2) -0.005(2) 0.029(2)
C11 0.100(4) 0.086(3) 0.084(3) 0.011(2) 0.018(3) 0.045(3)
O1W 0.107(7) 0.129(8) 0.224(12) 0.041(8) -0.003(8) 0.063(6)
C1W 0.130(14) 0.184(18) 0.127(13) -0.003(12) -0.009(11) 0.023(13)
O2W 0.083(3) 0.083(3) 0.086(5) 0.000 0.000 0.0416(15)

loop_
_atom_type_symbol
_atom_type_description
_atom_type_scat_dispersion_real
_atom_type_scat_dispersion_imag
_atom_type_scat_source
C C 0.0033 0.0016 'International Tables Vol C Tables 4.2.6.8 and 6.1.1.4'
H H 0.0000 0.0000 'International Tables Vol C Tables 4.2.6.8 and 6.1.1.4'
Br Br -0.2901 2.4595 'International Tables Vol C Tables 4.2.6.8 and 6.1.1.4'
N N 0.0061 0.0033 'International Tables Vol C Tables 4.2.6.8 and 6.1.1.4'
Ni Ni 0.3393 1.1124 'International Tables Vol C Tables 4.2.6.8 and 6.1.1.4'
O O 0.0106 0.0060 'International Tables Vol C Tables 4.2.6.8 and 6.1.1.4'

loop_
_geom_angle_atom_site_label_1
_geom_angle_atom_site_label_2
_geom_angle_atom_site_label_3
_geom_angle
_geom_angle_site_symmetry_1
_geom_angle_site_symmetry_3
N2 Ni2 N2 89.20(10) 3_565 2_665
N2 Ni2 N2 89.20(10) 3_565 .
N2 Ni2 N2 89.20(10) 2_665 .
N2 Ni2 N1 78.53(11) 3_565 3_565
N2 Ni2 N1 101.06(11) 2_665 3_565
N2 Ni2 N1 163.79(11) . 3_565
N2 Ni2 N1 163.79(11) 3_565 2_665
N2 Ni2 N1 78.53(11) 2_665 2_665
N2 Ni2 N1 101.06(11) . 2_665
N1 Ni2 N1 93.32(11) 3_565 2_665
N2 Ni2 N1 101.06(11) 3_565 .
N2 Ni2 N1 163.79(11) 2_665 .
N2 Ni2 N1 78.53(11) . .
N1 Ni2 N1 93.32(11) 3_565 .
N1 Ni2 N1 93.32(11) 2_665 .
O2 Ni1 O2 83.01(10) . 2_665
O2 Ni1 O2 83.01(10) . 3_565
O2 Ni1 O2 83.01(10) 2_665 3_565
O2 Ni1 O1 91.10(9) . 3_565
O2 Ni1 O1 91.81(9) 2_665 3_565
O2 Ni1 O1 172.56(9) 3_565 3_565
O2 Ni1 O1 91.81(9) . 2_665
O2 Ni1 O1 172.56(9) 2_665 2_665
O2 Ni1 O1 91.10(9) 3_565 2_665
O1 Ni1 O1 93.62(8) 3_565 2_665
O2 Ni1 O1 172.56(9) . .
O2 Ni1 O1 91.10(9) 2_665 .
O2 Ni1 O1 91.81(9) 3_565 .
O1 Ni1 O1 93.62(8) 3_565 .
O1 Ni1 O1 93.62(8) 2_665 .
O2 Ni3 O5 170.67(10) . .
O2 Ni3 O3 82.46(10) . .
O5 Ni3 O3 93.62(11) . .
O2 Ni3 O2 82.37(12) . 3_565
O5 Ni3 O2 88.71(10) . 3_565
O3 Ni3 O2 81.87(9) . 3_565
O2 Ni3 O4 90.38(10) . .
O5 Ni3 O4 92.07(12) . .
O3 Ni3 O4 168.46(12) . .
O2 Ni3 O4 88.25(10) 3_565 .
O2 Ni3 Br1 95.51(7) . .
O5 Ni3 Br1 93.45(8) . .
O3 Ni3 Br1 98.95(7) . .
O2 Ni3 Br1 177.63(6) 3_565 .
O4 Ni3 Br1 90.70(9) . .
N2 O1 Ni1 114.25(17) . .
C8 O2 Ni1 118.3(2) . .
C8 O2 Ni3 119.8(2) . .
Ni1 O2 Ni3 97.23(10) . .
C8 O2 Ni3 122.2(2) . 2_665
Ni1 O2 Ni3 96.45(9) . 2_665
Ni3 O2 Ni3 97.54(9) . 2_665
C9 O3 Ni3 120.01(9) . 2_665
C9 O3 Ni3 120.01(9) . .
Ni3 O3 Ni3 97.17(12) 2_665 .
C9 O3 Ni3 120.01(9) . 3_565
Ni3 O3 Ni3 97.17(12) 2_665 3_565
Ni3 O3 Ni3 97.17(12) . 3_565
C10 O4 Ni3 130.5(3) . .
C10 O4 H4O 114.8 . .
Ni3 O4 H4O 114.8 . .
C11 O5 Ni3 128.6(3) . .
C11 O5 H5O 112(3) . .
Ni3 O5 H5O 102(3) . .
C5 N1 C1 118.9(3) . .
C5 N1 Ni2 112.2(2) . .
C1 N1 Ni2 128.3(3) . .
O1 N2 C6 118.5(3) . .
O1 N2 Ni2 125.38(19) . .
C6 N2 Ni2 116.0(2) . .
N1 C1 C2 122.1(4) . .
N1 C1 H1 119.0 . .
C2 C1 H1 119.0 . .
C3 C2 C1 119.7(4) . .
C3 C2 H2 120.1 . .
C1 C2 H2 120.1 . .
C4 C3 C2 118.3(4) . .
C4 C3 H3 120.9 . .
C2 C3 H3 120.9 . .
C3 C4 C5 120.4(4) . .
C3 C4 H4 119.8 . .
C5 C4 H4 119.8 . .
N1 C5 C4 120.6(3) . .
N1 C5 C6 116.2(3) . .
C4 C5 C6 123.2(3) . .
N2 C6 C7 122.2(3) . .
N2 C6 C5 116.2(3) . .
C7 C6 C5 121.3(3) . .
N3 C7 C6 178.4(5) . .
O2 C8 H8A 109.5 . .
O2 C8 H8B 109.5 . .
H8A C8 H8B 109.5 . .
O2 C8 H8C 109.5 . .
H8A C8 H8C 109.5 . .
H8B C8 H8C 109.5 . .
O3 C9 H9A 109.5 . .
O3 C9 H9B 109.5 . .
H9A C9 H9B 109.5 . .
O3 C9 H9C 109.5 . .
H9A C9 H9C 109.5 . .
H9B C9 H9C 109.5 . .
O4 C10 H10A 109.5 . .
O4 C10 H10B 109.5 . .
H10A C10 H10B 109.5 . .
O4 C10 H10C 109.5 . .
H10A C10 H10C 109.5 . .
H10B C10 H10C 109.5 . .
O5 C11 H11A 109.5 . .
O5 C11 H11B 109.5 . .
H11A C11 H11B 109.5 . .
O5 C11 H11C 109.5 . .
H11A C11 H11C 109.5 . .
H11B C11 H11C 109.5 . .

loop_
_geom_bond_atom_site_label_1
_geom_bond_atom_site_label_2
_geom_bond_distance
_geom_bond_site_symmetry_2
Br1 Ni3 2.5873(11) .
Ni2 N2 2.044(3) 3_565
Ni2 N2 2.044(3) 2_665
Ni2 N2 2.044(3) .
Ni2 N1 2.117(3) 3_565
Ni2 N1 2.117(3) 2_665
Ni2 N1 2.117(3) .
Ni1 O2 2.050(2) .
Ni1 O2 2.050(2) 2_665
Ni1 O2 2.050(2) 3_565
Ni1 O1 2.087(2) 3_565
Ni1 O1 2.087(2) 2_665
Ni1 O1 2.087(2) .
Ni3 O2 2.050(2) .
Ni3 O5 2.066(3) .
Ni3 O3 2.068(2) .
Ni3 O2 2.075(2) 3_565
Ni3 O4 2.089(3) .
O1 N2 1.312(3) .
O2 C8 1.413(4) .
O2 Ni3 2.075(2) 2_665
O3 C9 1.433(7) .
O3 Ni3 2.068(2) 2_665
O3 Ni3 2.068(2) 3_565
O4 C10 1.387(5) .
O4 H4O 0.9300 .
O5 C11 1.437(6) .
O5 H5O 0.917(8) .
N1 C5 1.339(4) .
N1 C1 1.341(4) .
N2 C6 1.314(4) .
N3 C7 1.184(5) .
C1 C2 1.390(5) .
C1 H1 0.9300 .
C2 C3 1.378(6) .
C2 H2 0.9300 .
C3 C4 1.357(6) .
C3 H3 0.9300 .
C4 C5 1.419(5) .
C4 H4 0.9300 .
C5 C6 1.461(5) .
C6 C7 1.410(5) .
C8 H8A 0.9600 .
C8 H8B 0.9600 .
C8 H8C 0.9600 .
C9 H9A 0.9600 .
C9 H9B 0.9600 .
C9 H9C 0.9600 .
C10 H10A 0.9600 .
C10 H10B 0.9600 .
C10 H10C 0.9600 .
C11 H11A 0.9600 .
C11 H11B 0.9600 .
C11 H11C 0.9600 .
O1W C1W 1.433(10) .
